data_2009201
loop_
_publ_author_name
'MacLean, Elizabeth J.'
'Glidewell, Christopher'
'Ferguson, George'
'Gregson, Richard M.'
'Lough, Alan J.'

_publ_section_title
;
 Hexamethylenetetramine is a fourfold acceptor of
 O---H&#x00B7;&#x00B7;&#x00B7;N hydrogen bonds in its 1:2 adduct with
 2,2'-biphenol
;
_journal_issue 11
_journal_name_full 'Acta Crystallographica Section C'
_journal_page_first 1867
_journal_page_last 1870
_journal_paper_doi 10.1107/S0108270199010422
_journal_volume 55
_journal_year 1999
_chemical_formula_moiety 'C6 H12 N4, 2C12 H10 O2'
_chemical_formula_sum 'C30 H32 N4 O4'
_chemical_formula_weight 512.60
_chemical_name_systematic
;
Hexamethylenetetramine--2,2'-biphenol (1/2)
;
_space_group_IT_number 4
_symmetry_cell_setting monoclinic
_symmetry_space_group_name_Hall 'P 2yb'
_symmetry_space_group_name_H-M 'P 1 21 1'
_cell_angle_alpha 90.00
_cell_angle_beta 90.199(2)
_cell_angle_gamma 90.00
_cell_formula_units_Z 2
_cell_length_a 9.7615(9)
_cell_length_b 13.0362(12)
_cell_length_c 9.7878(9)
_cell_measurement_reflns_used 6608
_cell_measurement_temperature 150(2)
_cell_measurement_theta_max 29.42
_cell_measurement_theta_min 2.02
_cell_volume 1245.5(2)
_computing_cell_refinement 'LSCELL (Clegg, 1995)'
_computing_data_collection 'SMART (Siemens, 1994)'
_computing_data_reduction 'SAINT (Siemens, 1994)'
_computing_molecular_graphics 'PLATON (Spek, 1999)'
_computing_publication_material 'SHELXL97 and WordPerfect macro PRPKAPPA (Ferguson, 1999)'
_computing_structure_refinement 'SHELXL97 (Sheldrick, 1997b)'
_computing_structure_solution 'SHELXS97 (Sheldrick, 1997c)'
_diffrn_ambient_temperature 150(2)
_diffrn_measured_fraction_theta_full 0.996
_diffrn_measured_fraction_theta_max 0.921
_diffrn_measurement_device_type 'Bruker SMART CCD'
_diffrn_measurement_method '\w rotation with narrow frames'
_diffrn_radiation_monochromator 'silicon 111'
_diffrn_radiation_source 'Daresbury, SRS station 9.8 (Cernik et al., 1997)'
_diffrn_radiation_type synchrotron
_diffrn_radiation_wavelength 0.68880
_diffrn_reflns_av_R_equivalents 0.036
_diffrn_reflns_av_sigmaI/netI 0.0545
_diffrn_reflns_limit_h_max 13
_diffrn_reflns_limit_h_min -13
_diffrn_reflns_limit_k_max 18
_diffrn_reflns_limit_k_min -18
_diffrn_reflns_limit_l_max 13
_diffrn_reflns_limit_l_min -13
_diffrn_reflns_number 12298
_diffrn_reflns_theta_full 25
_diffrn_reflns_theta_max 29.42
_diffrn_reflns_theta_min 2.02
_diffrn_standards_decay_% negligible
_exptl_absorpt_coefficient_mu 0.092
_exptl_absorpt_correction_T_max 0.997
_exptl_absorpt_correction_T_min 0.989
_exptl_absorpt_correction_type multi-scan
_exptl_absorpt_process_details '(SADABS; Sheldrick, 1997a)'
_exptl_crystal_colour orange
_exptl_crystal_density_diffrn 1.367
_exptl_crystal_density_method 'not measured'
_exptl_crystal_description plate
_exptl_crystal_F_000 544
_exptl_crystal_size_max 0.12
_exptl_crystal_size_mid 0.08
_exptl_crystal_size_min 0.03
_refine_diff_density_max 0.31
_refine_diff_density_min -0.27
_refine_ls_abs_structure_details 'Flack (1983), 3625 reflections + 2983 Friedel equivalents'
_refine_ls_abs_structure_Flack -0.6(13)
_refine_ls_extinction_coef 0.026(4)
_refine_ls_extinction_method 'SHELXL97 (Sheldrick, 1997b)'
_refine_ls_goodness_of_fit_ref 1.101
_refine_ls_hydrogen_treatment constr
_refine_ls_matrix_type full
_refine_ls_number_parameters 348
_refine_ls_number_reflns 6608
_refine_ls_number_restraints 1
_refine_ls_restrained_S_all 1.101
_refine_ls_R_factor_all 0.075
_refine_ls_R_factor_gt 0.066
_refine_ls_shift/su_max <0.001
_refine_ls_shift/su_mean 0.000
_refine_ls_structure_factor_coef Fsqd
_refine_ls_weighting_details 'w = 1/[\s^2^(Fo^2^)+(0.0348P)^2^+1.2638P] where P = (Fo^2^+2Fc^2^)/3'
_refine_ls_weighting_scheme calc
_refine_ls_wR_factor_ref 0.144
_reflns_number_gt 5905
_reflns_number_total 6608
_reflns_threshold_expression I>2\s(I)
_cod_data_source_file sk1324.cif
_cod_data_source_block 9919
_cod_original_sg_symbol_H-M 'P 21'
_cod_database_code 2009201
_cod_database_fobs_code 2009201

loop_
_symmetry_equiv_pos_as_xyz
'x, y, z'
'-x, y+1/2, -z'

loop_
_atom_site_label
_atom_site_fract_x
_atom_site_fract_y
_atom_site_fract_z
_atom_site_U_iso_or_equiv
_atom_site_adp_type
_atom_site_calc_flag
_atom_site_refinement_flags
_atom_site_occupancy
_atom_site_disorder_assembly
_atom_site_disorder_group
_atom_site_type_symbol
C11 .9604(2) .89763(19) .4150(2) .0167(5) Uani d . 1 . . C
C12 .8609(3) .82287(19) .3881(3) .0187(5) Uani d . 1 . . C
C13 .8005(3) .8156(2) .2603(3) .0223(5) Uani d . 1 . . C
C14 .8343(3) .8845(3) .1591(3) .0286(6) Uani d . 1 . . C
C15 .9283(3) .9609(3) .1849(3) .0340(7) Uani d . 1 . . C
C16 .9893(3) .9679(2) .3120(3) .0270(6) Uani d . 1 . . C
O1 .8225(2) .76138(16) .4940(2) .0266(4) Uani d . 1 . . O
C21 1.0314(2) .90409(19) .5492(3) .0167(5) Uani d . 1 . . C
C22 1.1049(3) .8200(2) .6019(3) .0194(5) Uani d . 1 . . C
C23 1.1708(3) .8267(2) .7278(3) .0244(6) Uani d . 1 . . C
C24 1.1652(3) .9166(3) .8023(3) .0278(6) Uani d . 1 . . C
C25 1.0973(3) 1.0002(2) .7517(3) .0283(6) Uani d . 1 . . C
C26 1.0320(3) .9945(2) .6252(3) .0218(5) Uani d . 1 . . C
O2 1.1108(2) .73357(16) .5232(2) .0281(5) Uani d . 1 . . O
C31 .4388(3) .2182(2) .0375(2) .0188(5) Uani d . 1 . . C
C32 .3996(3) .29513(19) .1306(3) .0193(5) Uani d . 1 . . C
C33 .2691(3) .2941(2) .1889(3) .0235(6) Uani d . 1 . . C
C34 .1800(3) .2145(3) .1591(3) .0325(7) Uani d . 1 . . C
C35 .2202(4) .1353(3) .0740(3) .0391(8) Uani d . 1 . . C
C36 .3479(3) .1375(3) .0133(3) .0306(7) Uani d . 1 . . C
O3 .4929(2) .36835(17) .1614(2) .0306(5) Uani d . 1 . . O
C41 .5724(3) .2217(2) -.0332(2) .0191(5) Uani d . 1 . . C
C42 .6097(3) .3052(2) -.1144(3) .0188(5) Uani d . 1 . . C
C43 .7353(3) .3068(2) -.1804(3) .0264(6) Uani d . 1 . . C
C44 .8247(3) .2255(3) -.1691(3) .0339(7) Uani d . 1 . . C
C45 .7880(4) .1400(3) -.0938(3) .0386(8) Uani d . 1 . . C
C46 .6628(3) .1382(3) -.0275(3) .0324(7) Uani d . 1 . . C
O4 .5176(2) .38218(17) -.1284(2) .0339(5) Uani d . 1 . . O
N51 .5822(2) .64096(18) .4768(2) .0230(5) Uani d . 1 . . N
C52 .5595(3) .5732(2) .3593(3) .0278(6) Uani d . 1 . . C
N53 .4564(2) .49422(19) .3914(3) .0264(5) Uani d . 1 . . N
C54 .5029(3) .4364(2) .5113(4) .0339(7) Uani d . 1 . . C
N55 .5235(2) .50141(18) .6314(3) .0270(5) Uani d . 1 . . N
C56 .6269(3) .5787(2) .5955(3) .0255(6) Uani d . 1 . . C
C57 .4511(3) .68918(19) .5107(3) .0239(6) Uani d . 1 . . C
C58 .3276(3) .5455(2) .4261(3) .0256(6) Uani d . 1 . . C
C59 .3933(3) .5534(2) .6613(3) .0245(6) Uani d . 1 . . C
N510 .3452(2) .61453(17) .5438(2) .0216(5) Uani d . 1 . . N
H13 .7355 .7629 .2423 .027 Uiso calc R 1 . . H
H14 .7928 .8793 .0715 .034 Uiso calc R 1 . . H
H15 .9511 1.0088 .1154 .041 Uiso calc R 1 . . H
H16 1.0525 1.0218 .3296 .032 Uiso calc R 1 . . H
H1 .7641 .7187 .4665 .040 Uiso calc R 1 . . H
H23 1.2198 .7694 .7626 .029 Uiso calc R 1 . . H
H24 1.2088 .9204 .8891 .033 Uiso calc R 1 . . H
H25 1.0947 1.0622 .8027 .034 Uiso calc R 1 . . H
H26 .9869 1.0534 .5900 .026 Uiso calc R 1 . . H
H2 1.1726 .6947 .5530 .042 Uiso calc R 1 . . H
H33 .2418 .3477 .2486 .028 Uiso calc R 1 . . H
H34 .0907 .2143 .1973 .039 Uiso calc R 1 . . H
H35 .1600 .0793 .0574 .047 Uiso calc R 1 . . H
H36 .3742 .0832 -.0458 .037 Uiso calc R 1 . . H
H3 .4628 .4055 .2247 .046 Uiso calc R 1 . . H
H43 .7599 .3646 -.2340 .032 Uiso calc R 1 . . H
H44 .9113 .2281 -.2128 .041 Uiso calc R 1 . . H
H45 .8483 .0830 -.0876 .046 Uiso calc R 1 . . H
H46 .6375 .0790 .0231 .039 Uiso calc R 1 . . H
H4 .5448 .4234 -.1885 .051 Uiso calc R 1 . . H
H52A .6468 .5396 .3342 .033 Uiso calc R 1 . . H
H52B .5280 .6143 .2802 .033 Uiso calc R 1 . . H
H54A .4342 .3830 .5331 .041 Uiso calc R 1 . . H
H54B .5900 .4014 .4893 .041 Uiso calc R 1 . . H
H56A .7143 .5440 .5736 .031 Uiso calc R 1 . . H
H56B .6430 .6243 .6749 .031 Uiso calc R 1 . . H
H57A .4644 .7357 .5895 .029 Uiso calc R 1 . . H
H57B .4200 .7312 .4321 .029 Uiso calc R 1 . . H
H58A .2574 .4932 .4478 .031 Uiso calc R 1 . . H
H58B .2949 .5854 .3464 .031 Uiso calc R 1 . . H
H59A .4057 .5990 .7413 .029 Uiso calc R 1 . . H
H59B .3231 .5016 .6847 .029 Uiso calc R 1 . . H

loop_
_atom_site_aniso_label
_atom_site_aniso_U_11
_atom_site_aniso_U_22
_atom_site_aniso_U_33
_atom_site_aniso_U_12
_atom_site_aniso_U_13
_atom_site_aniso_U_23
C11 .0104(10) .0205(12) .0193(11) .0017(9) .0006(9) .0016(9)
C12 .0163(11) .0181(11) .0218(12) .0024(9) .0052(10) -.0016(10)
C13 .0189(11) .0249(12) .0232(12) .0018(10) -.0013(10) -.0062(10)
C14 .0215(13) .0479(18) .0165(12) .0047(12) .0001(10) -.0019(12)
C15 .0218(13) .052(2) .0281(15) -.0048(13) .0039(12) .0182(14)
C16 .0200(12) .0308(14) .0303(14) -.0032(11) -.0018(11) .0112(12)
O1 .0286(10) .0277(10) .0235(10) -.0122(8) -.0026(8) .0046(8)
C21 .0121(10) .0185(12) .0196(11) -.0004(9) .0010(9) .0003(9)
C22 .0170(11) .0227(12) .0183(11) .0027(10) -.0006(9) -.0020(10)
C23 .0220(12) .0264(14) .0247(13) .0052(11) -.0030(11) .0029(11)
C24 .0214(12) .0396(16) .0225(13) -.0013(12) -.0040(11) -.0063(12)
C25 .0218(13) .0304(14) .0328(15) -.0022(11) -.0014(12) -.0157(12)
C26 .0136(11) .0192(12) .0324(14) .0014(9) -.0029(10) -.0022(10)
O2 .0296(10) .0227(10) .0319(11) .0108(8) -.0094(9) -.0084(8)
C31 .0249(12) .0190(12) .0126(11) -.0012(10) .0022(10) .0013(9)
C32 .0212(12) .0190(12) .0176(11) -.0006(9) -.0026(10) -.0002(9)
C33 .0234(13) .0261(14) .0209(12) .0049(10) .0007(11) .0028(10)
C34 .0226(13) .0501(19) .0248(15) -.0098(13) .0033(11) .0091(13)
C35 .0460(18) .052(2) .0194(14) -.0260(17) .0077(13) -.0045(14)
C36 .0445(17) .0345(15) .0127(12) -.0172(14) .0058(12) -.0061(11)
O3 .0280(10) .0307(11) .0331(11) -.0080(9) .0053(9) -.0156(9)
C41 .0223(12) .0231(12) .0120(11) -.0012(10) -.0010(9) -.0008(9)
C42 .0186(11) .0200(12) .0179(11) -.0044(10) -.0036(9) -.0007(10)
C43 .0223(13) .0327(15) .0241(13) -.0084(12) .0019(11) -.0012(12)
C44 .0248(13) .056(2) .0208(14) .0068(14) .0037(11) -.0006(14)
C45 .0440(18) .0460(19) .0260(15) .0256(16) .0053(14) .0089(14)
C46 .0469(18) .0293(15) .0210(13) .0120(14) .0104(13) .0068(11)
O4 .0280(10) .0312(11) .0423(13) .0066(9) .0082(9) .0201(10)
N51 .0280(11) .0169(10) .0240(11) -.0111(9) -.0028(9) .0019(9)
C52 .0254(14) .0318(15) .0263(14) -.0079(11) .0061(11) -.0074(11)
N53 .0199(11) .0244(11) .0350(13) -.0066(9) .0077(10) -.0132(10)
C54 .0234(13) .0134(12) .065(2) .0021(11) .0129(14) -.0037(13)
N55 .0236(11) .0216(11) .0357(13) .0034(9) .0049(10) .0123(10)
C56 .0246(13) .0236(13) .0282(14) -.0054(11) -.0055(11) .0048(11)
C57 .0382(15) .0103(11) .0232(13) -.0019(11) -.0079(12) -.0013(10)
C58 .0206(12) .0236(13) .0327(15) -.0043(11) .0012(11) -.0089(12)
C59 .0220(12) .0271(14) .0243(13) .0036(11) .0065(10) .0098(11)
N510 .0245(11) .0165(10) .0238(11) .0056(8) -.0012(9) -.0021(8)

loop_
_atom_type_symbol
_atom_type_description
_atom_type_scat_dispersion_real
_atom_type_scat_dispersion_imag
_atom_type_scat_source
C C 0.0033 0.0016 'International Tables Vol C Tables 4.2.6.8 and 6.1.1.4'
H H 0.0000 0.0000 'International Tables Vol C Tables 4.2.6.8 and 6.1.1.4'
N N 0.0061 0.0033 'International Tables Vol C Tables 4.2.6.8 and 6.1.1.4'
O O 0.0106 0.0060 'International Tables Vol C Tables 4.2.6.8 and 6.1.1.4'

loop_
_geom_angle_atom_site_label_1
_geom_angle_atom_site_label_2
_geom_angle_atom_site_label_3
_geom_angle
_geom_angle_publ_flag
C16 C11 C12 117.7(2) no
C16 C11 C21 120.5(2) no
C12 C11 C21 121.8(2) no
O1 C12 C13 121.9(2) y
O1 C12 C11 117.3(2) y
C13 C12 C11 120.7(2) no
C14 C13 C12 120.1(3) no
C15 C14 C13 120.1(3) no
C14 C15 C16 119.9(3) no
C15 C16 C11 121.4(3) no
C26 C21 C22 117.5(2) no
C26 C21 C11 121.4(2) no
C22 C21 C11 121.1(2) no
O2 C22 C23 122.1(2) y
O2 C22 C21 117.2(2) y
C23 C22 C21 120.7(2) no
C24 C23 C22 120.1(3) no
C25 C24 C23 120.3(3) no
C24 C25 C26 119.9(3) no
C25 C26 C21 121.4(3) no
C36 C31 C32 118.2(2) no
C36 C31 C41 120.4(2) no
C32 C31 C41 121.4(2) no
O3 C32 C33 122.0(2) y
O3 C32 C31 117.5(2) y
C33 C32 C31 120.5(2) no
C34 C33 C32 119.6(3) no
C33 C34 C35 120.4(3) no
C36 C35 C34 120.0(3) no
C35 C36 C31 121.1(3) no
C42 C41 C46 117.6(2) no
C42 C41 C31 121.5(2) no
C46 C41 C31 120.8(2) no
O4 C42 C43 122.0(2) y
O4 C42 C41 117.5(2) y
C43 C42 C41 120.5(3) no
C44 C43 C42 120.8(3) no
C43 C44 C45 119.9(3) no
C44 C45 C46 119.5(3) no
C45 C46 C41 121.6(3) no
N51 C52 N53 110.8(2) y
N51 C56 N55 111.2(2) y
N51 C57 N510 112.6(2) y
N53 C54 N55 112.8(2) y
N53 C58 N510 111.3(2) y
N55 C59 N510 111.6(2) y
C52 N51 C56 109.1(2) y
C52 N51 C57 107.9(2) y
C56 N51 C57 108.2(2) y
C52 N53 C54 108.7(2) y
C52 N53 C58 108.5(2) y
C54 N53 C58 108.2(2) y
C54 N55 C56 107.4(2) y
C54 N55 C59 108.1(2) y
C56 N55 C59 109.0(2) y
C57 N510 C58 108.3(2) y
C57 N510 C59 108.1(2) y
C58 N510 C59 108.4(2) y

loop_
_geom_bond_atom_site_label_1
_geom_bond_atom_site_label_2
_geom_bond_site_symmetry_2
_geom_bond_distance
_geom_bond_publ_flag
C11 C16 . 1.392(4) no
C11 C12 . 1.400(3) no
C11 C21 . 1.485(3) no
C12 O1 . 1.364(3) y
C12 C13 . 1.385(3) no
C13 C14 . 1.379(4) no
C14 C15 . 1.377(4) no
C15 C16 . 1.380(4) no
C21 C26 . 1.393(4) no
C21 C22 . 1.407(3) no
C22 O2 . 1.367(3) y
C22 C23 . 1.391(4) no
C23 C24 . 1.381(4) no
C24 C25 . 1.368(4) no
C25 C26 . 1.392(4) no
C31 C36 . 1.395(4) no
C31 C32 . 1.409(3) no
C31 C41 . 1.480(3) no
C32 O3 . 1.353(3) y
C32 C33 . 1.397(4) no
C33 C34 . 1.384(4) no
C34 C35 . 1.385(5) no
C35 C36 . 1.383(4) no
C41 C42 . 1.397(3) no
C41 C46 . 1.402(4) no
C42 O4 . 1.353(3) y
C42 C43 . 1.388(4) no
C43 C44 . 1.377(5) no
C44 C45 . 1.383(5) no
C45 C46 . 1.387(5) no
N51 C52 . 1.466(4) y
N51 C56 . 1.483(4) y
N51 C57 . 1.465(4) y
N53 C52 . 1.474(4) y
N53 C54 . 1.466(4) y
N53 C58 . 1.465(4) y
N55 C54 . 1.462(4) y
N55 C56 . 1.469(4) y
N55 C59 . 1.471(3) y
N510 C57 . 1.457(4) y
N510 C58 . 1.472(4) y
N510 C59 . 1.474(3) y

loop_
_geom_hbond_atom_site_label_D
_geom_hbond_atom_site_label_H
_geom_hbond_atom_site_label_A
_geom_hbond_site_symmetry_A
_geom_hbond_distance_DH
_geom_hbond_distance_HA
_geom_hbond_distance_DA
_geom_hbond_angle_DHA
_geom_hbond_publ_flag
O1 H1 N51 . 0.84 2.05 2.827(3) 154 yes
O2 H2 N510 1_655 0.84 1.99 2.771(3) 156 yes
O3 H3 N53 . 0.84 2.00 2.809(3) 161 yes
O4 H4 N55 1_554 0.84 2.05 2.819(3) 152 yes

loop_
_cod_related_entry_id
_cod_related_entry_database
_cod_related_entry_code
1 ChemSpider 21136072
